data_1512801
loop_
_publ_author_name
'Tarlok S. Lobana'
'Poonam Kumari'
'Geeta Hundal'
'Ray J. Butcher'
'A. Castineiras'
'Takashiro Akitsu'

_publ_section_title
;
 Metal derivatives of N1-substituted thiosemicarbazones: Synthesis,
 structures and spectroscopy of nickel(II) and cobalt(III) complexes
;
_journal_name_full
;
Inorganica Chimica Acta
;
_journal_page_first 605
_journal_page_last 615
_journal_paper_doi 10.1016/j.ica.2012.09.021
_journal_volume 394
_journal_year 2013
_chemical_formula_moiety 'C18 H20 N6 Ni S2'
_chemical_formula_sum 'C18 H20 N6 Ni S2'
_chemical_formula_weight 443.23
_space_group_IT_number 15
_symmetry_cell_setting monoclinic
_symmetry_space_group_name_Hall '-C 2yc'
_symmetry_space_group_name_H-M 'C 1 2/c 1'
_atom_sites_solution_hydrogens geom
_atom_sites_solution_primary direct
_atom_sites_solution_secondary difmap
_cell_angle_alpha 90.00
_cell_angle_beta 109.480(5)
_cell_angle_gamma 90.00
_cell_formula_units_Z 4
_cell_length_a 19.749(5)
_cell_length_b 7.474(4)
_cell_length_c 14.628(5)
_cell_measurement_reflns_used 52
_cell_measurement_temperature 295(2)
_cell_measurement_theta_max 20
_cell_measurement_theta_min 12
_cell_volume 2035.6(14)
_computing_cell_refinement 'Siemens XSCANS'
_computing_data_collection 'Siemens XSCANS'
_computing_data_reduction 'SHELXTL-PC (Sheldrick, 1993)'
_computing_molecular_graphics 'ORTEP,Mercury(Farrugia,1997;Bruno et.al.,2002)'
_computing_publication_material 'WINGX,(Farrugia, 1999)'
_computing_structure_refinement 'SHELXL-97 (Sheldrick, 1997)'
_computing_structure_solution 'SIR-92 (Altamore et. al., 1992)'
_diffrn_ambient_temperature 295(2)
_diffrn_measured_fraction_theta_full 0.998
_diffrn_measured_fraction_theta_max 0.998
_diffrn_measurement_device 'Siemens P4'
_diffrn_measurement_method '2\q/\w scans'
_diffrn_radiation_monochromator graphite
_diffrn_radiation_source 'fine-focus sealed tube'
_diffrn_radiation_type MoK\a
_diffrn_radiation_wavelength 0.71069
_diffrn_reflns_av_R_equivalents 0.0226
_diffrn_reflns_av_sigmaI/netI 0.0516
_diffrn_reflns_limit_h_max 23
_diffrn_reflns_limit_h_min 0
_diffrn_reflns_limit_k_max 9
_diffrn_reflns_limit_k_min 0
_diffrn_reflns_limit_l_max 16
_diffrn_reflns_limit_l_min -17
_diffrn_reflns_number 1946
_diffrn_reflns_theta_full 25.51
_diffrn_reflns_theta_max 25.51
_diffrn_reflns_theta_min 2.19
_diffrn_standards_interval_count 97
_diffrn_standards_number 3
_exptl_absorpt_coefficient_mu 1.173
_exptl_absorpt_correction_T_max 0.876
_exptl_absorpt_correction_T_min 0.783
_exptl_absorpt_correction_type psi-scan
_exptl_absorpt_process_details 'North et. al., 1968'
_exptl_crystal_density_diffrn 1.446
_exptl_crystal_density_method 'not measured'
_exptl_crystal_description prism
_exptl_crystal_F_000 920
_exptl_crystal_size_max 0.20
_exptl_crystal_size_mid 0.10
_exptl_crystal_size_min 0.10
_refine_diff_density_max 0.732
_refine_diff_density_min -0.640
_refine_diff_density_rms 0.081
_refine_ls_extinction_method none
_refine_ls_goodness_of_fit_ref 1.026
_refine_ls_matrix_type full
_refine_ls_number_parameters 128
_refine_ls_number_reflns 1889
_refine_ls_number_restraints 0
_refine_ls_restrained_S_all 1.026
_refine_ls_R_factor_all 0.0657
_refine_ls_R_factor_gt 0.0463
_refine_ls_shift/su_max 0.000
_refine_ls_shift/su_mean 0.000
_refine_ls_structure_factor_coef Fsqd
_refine_ls_weighting_details 'calc w=1/[\s^2^(Fo^2^)+(0.0716P)^2^+0.0000P] where P=(Fo^2^+2Fc^2^)/3'
_refine_ls_weighting_scheme calc
_refine_ls_wR_factor_gt 0.1201
_refine_ls_wR_factor_ref 0.1267
_reflns_number_gt 1371
_reflns_number_total 1889
_reflns_threshold_expression >2sigma(I)
_cod_data_source_file ICA-2013-394-605-615-1.cif
_cod_data_source_block 1
_cod_original_sg_symbol_H-M C2/c
_cod_database_code 1512801

loop_
_symmetry_equiv_pos_as_xyz
'x, y, z'
'-x, y, -z+1/2'
'x+1/2, y+1/2, z'
'-x+1/2, y+1/2, -z+1/2'
'-x, -y, -z'
'x, -y, z-1/2'
'-x+1/2, -y+1/2, -z'
'x+1/2, -y+1/2, z-1/2'

loop_
_atom_site_label
_atom_site_type_symbol
_atom_site_fract_x
_atom_site_fract_y
_atom_site_fract_z
_atom_site_U_iso_or_equiv
_atom_site_adp_type
_atom_site_occupancy
_atom_site_symmetry_multiplicity
_atom_site_calc_flag
_atom_site_refinement_flags
C1 C 0.4833(2) 0.2425(6) 0.4249(4) 0.0576(12) Uani 1 1 d .
H1 H 0.4455 0.2346 0.3666 0.069 Uiso 1 1 calc R
C2 C 0.5535(3) 0.2310(8) 0.4260(5) 0.0789(18) Uani 1 1 d .
H2 H 0.5621 0.2149 0.3678 0.095 Uiso 1 1 calc R
C3 C 0.6104(3) 0.2423(7) 0.5096(5) 0.0745(17) Uani 1 1 d .
H3 H 0.6570 0.2332 0.5084 0.089 Uiso 1 1 calc R
C4 C 0.5983(2) 0.2675(7) 0.5961(5) 0.0720(17) Uani 1 1 d .
H4 H 0.6367 0.2753 0.6538 0.086 Uiso 1 1 calc R
C5 C 0.5283(2) 0.2809(6) 0.5962(4) 0.0565(13) Uani 1 1 d .
H5 H 0.5204 0.3005 0.6546 0.068 Uiso 1 1 calc R
C6 C 0.4693(2) 0.2659(5) 0.5113(3) 0.0391(9) Uani 1 1 d .
C7 C 0.3991(2) 0.2787(5) 0.5241(3) 0.0373(9) Uani 1 1 d .
H7 H 0.4009 0.3152 0.5856 0.045 Uiso 1 1 calc R
C8 C 0.27328(18) 0.1004(5) 0.3305(3) 0.0326(8) Uani 1 1 d .
C9 C 0.3162(2) 0.0576(6) 0.1934(3) 0.0525(11) Uani 1 1 d .
H9A H 0.3002 -0.0016 0.1316 0.079 Uiso 1 1 calc R
H9B H 0.3616 0.0086 0.2324 0.079 Uiso 1 1 calc R
H9C H 0.3215 0.1833 0.1840 0.079 Uiso 1 1 calc R
N1 N 0.33472(16) 0.2482(4) 0.4651(2) 0.0325(7) Uani 1 1 d .
N2 N 0.33001(16) 0.1993(4) 0.3704(2) 0.0347(7) Uani 1 1 d .
N3 N 0.26366(17) 0.0310(5) 0.2420(2) 0.0429(8) Uani 1 1 d .
H31 H 0.2285 -0.0349 0.2197 0.051 Uiso 1 1 d .
S1 S 0.20990(5) 0.05016(15) 0.38593(8) 0.0422(3) Uani 1 1 d .
Ni Ni 0.2500 0.2500 0.5000 0.0301(2) Uani 1 2 d S

loop_
_atom_site_aniso_label
_atom_site_aniso_U_11
_atom_site_aniso_U_22
_atom_site_aniso_U_33
_atom_site_aniso_U_23
_atom_site_aniso_U_13
_atom_site_aniso_U_12
C1 0.042(2) 0.075(3) 0.063(3) -0.015(3) 0.026(2) -0.009(2)
C2 0.056(3) 0.093(5) 0.106(5) -0.011(4) 0.052(3) 0.000(3)
C3 0.036(3) 0.059(3) 0.137(6) 0.014(3) 0.039(3) 0.004(2)
C4 0.030(2) 0.074(4) 0.100(5) 0.019(3) 0.007(3) -0.008(2)
C5 0.035(2) 0.066(3) 0.063(3) 0.003(2) 0.010(2) -0.006(2)
C6 0.032(2) 0.034(2) 0.053(2) -0.0006(18) 0.0154(17) -0.0022(17)
C7 0.032(2) 0.046(3) 0.035(2) -0.0052(17) 0.0133(16) -0.0002(17)
C8 0.0307(19) 0.032(2) 0.035(2) -0.0017(16) 0.0117(16) 0.0031(16)
C9 0.074(3) 0.050(3) 0.043(2) -0.010(2) 0.032(2) -0.003(2)
N1 0.0330(16) 0.0342(16) 0.0315(15) 0.0003(14) 0.0123(13) -0.0005(14)
N2 0.0315(16) 0.0428(19) 0.0327(16) -0.0036(14) 0.0146(13) 0.0005(14)
N3 0.047(2) 0.046(2) 0.0393(19) -0.0092(16) 0.0191(16) -0.0057(17)
S1 0.0403(6) 0.0450(6) 0.0481(6) -0.0136(5) 0.0240(5) -0.0108(5)
Ni 0.0288(4) 0.0339(4) 0.0311(4) -0.0022(3) 0.0147(3) -0.0016(3)

loop_
_atom_type_symbol
_atom_type_description
_atom_type_scat_dispersion_real
_atom_type_scat_dispersion_imag
_atom_type_scat_source
C C 0.0033 0.0016 'International Tables Vol C Tables 4.2.6.8 and 6.1.1.4'
H H 0.0000 0.0000 'International Tables Vol C Tables 4.2.6.8 and 6.1.1.4'
N N 0.0061 0.0033 'International Tables Vol C Tables 4.2.6.8 and 6.1.1.4'
S S 0.1246 0.1234 'International Tables Vol C Tables 4.2.6.8 and 6.1.1.4'
Ni Ni 0.3393 1.1124 'International Tables Vol C Tables 4.2.6.8 and 6.1.1.4'

loop_
_geom_angle_atom_site_label_1
_geom_angle_atom_site_label_2
_geom_angle_atom_site_label_3
_geom_angle
_geom_angle_site_symmetry_1
_geom_angle_site_symmetry_3
C2 C1 C6 119.9(5) . .
C2 C1 H1 120.0 . .
C6 C1 H1 120.0 . .
C3 C2 C1 122.0(6) . .
C3 C2 H2 119.0 . .
C1 C2 H2 119.0 . .
C2 C3 C4 119.4(5) . .
C2 C3 H3 120.3 . .
C4 C3 H3 120.3 . .
C3 C4 C5 119.3(5) . .
C3 C4 H4 120.4 . .
C5 C4 H4 120.4 . .
C4 C5 C6 122.0(5) . .
C4 C5 H5 119.0 . .
C6 C5 H5 119.0 . .
C1 C6 C5 117.3(4) . .
C1 C6 C7 127.4(4) . .
C5 C6 C7 115.3(4) . .
N1 C7 C6 131.7(4) . .
N1 C7 H7 114.2 . .
C6 C7 H7 114.2 . .
N2 C8 N3 118.1(3) . .
N2 C8 S1 123.8(3) . .
N3 C8 S1 118.1(3) . .
N3 C9 H9A 109.5 . .
N3 C9 H9B 109.5 . .
H9A C9 H9B 109.5 . .
N3 C9 H9C 109.5 . .
H9A C9 H9C 109.5 . .
H9B C9 H9C 109.5 . .
C7 N1 N2 115.4(3) . .
C7 N1 Ni 125.0(3) . .
N2 N1 Ni 119.4(2) . .
C8 N2 N1 110.6(3) . .
C8 N3 C9 121.5(3) . .
C8 N3 H31 116.1 . .
C9 N3 H31 122.2 . .
C8 S1 Ni 94.26(13) . .
N1 Ni N1 180.000(1) 7_556 .
N1 Ni S1 94.74(9) 7_556 .
N1 Ni S1 85.26(9) . .
N1 Ni S1 85.26(9) 7_556 7_556
N1 Ni S1 94.74(9) . 7_556
S1 Ni S1 180.0 . 7_556

loop_
_geom_bond_atom_site_label_1
_geom_bond_atom_site_label_2
_geom_bond_distance
_geom_bond_site_symmetry_2
C1 C2 1.384(6) .
C1 C6 1.391(6) .
C1 H1 0.9300 .
C2 C3 1.359(9) .
C2 H2 0.9300 .
C3 C4 1.375(9) .
C3 H3 0.9300 .
C4 C5 1.388(6) .
C4 H4 0.9300 .
C5 C6 1.394(6) .
C5 H5 0.9300 .
C6 C7 1.463(5) .
C7 N1 1.296(5) .
C7 H7 0.9300 .
C8 N2 1.306(4) .
C8 N3 1.348(5) .
C8 S1 1.744(4) .
C9 N3 1.454(5) .
C9 H9A 0.9600 .
C9 H9B 0.9600 .
C9 H9C 0.9600 .
N1 N2 1.405(4) .
N1 Ni 1.906(3) .
N3 H31 0.8248 .
S1 Ni 2.1819(13) .
Ni N1 1.906(3) 7_556
Ni S1 2.1819(13) 7_556

loop_
_geom_torsion_atom_site_label_1
_geom_torsion_atom_site_label_2
_geom_torsion_atom_site_label_3
_geom_torsion_atom_site_label_4
_geom_torsion
_geom_torsion_site_symmetry_4
C6 C1 C2 C3 -0.2(8) .
C1 C2 C3 C4 -0.5(9) .
C2 C3 C4 C5 -0.1(8) .
C3 C4 C5 C6 1.4(8) .
C2 C1 C6 C5 1.4(7) .
C2 C1 C6 C7 -179.2(4) .
C4 C5 C6 C1 -2.1(7) .
C4 C5 C6 C7 178.5(4) .
C1 C6 C7 N1 10.8(7) .
C5 C6 C7 N1 -169.8(4) .
C6 C7 N1 N2 -2.3(6) .
C6 C7 N1 Ni 173.4(3) .
N3 C8 N2 N1 -175.2(3) .
S1 C8 N2 N1 3.8(4) .
C7 N1 N2 C8 152.5(3) .
Ni N1 N2 C8 -23.4(4) .
N2 C8 N3 C9 2.8(6) .
S1 C8 N3 C9 -176.3(3) .
N2 C8 S1 Ni 12.6(3) .
N3 C8 S1 Ni -168.3(3) .
C7 N1 Ni S1 -149.3(3) .
N2 N1 Ni S1 26.2(2) .
C7 N1 Ni S1 30.7(3) 7_556
N2 N1 Ni S1 -153.8(2) 7_556
C8 S1 Ni N1 162.45(15) 7_556
C8 S1 Ni N1 -17.55(15) .
